data_7041827
loop_
_publ_author_name
'Sniekers, Jeroen'
'Malaquias, Jo\~ao C'
'Van Meervelt, Luc'
'Fransaer, Jan'
'Binnemans, Koen'

_publ_section_title
;
 Manganese-containing ionic liquids: synthesis, crystal structures and
 electrodeposition of manganese films and nanoparticles.
;
_journal_issue 8
_journal_name_full 'Dalton transactions (Cambridge, England : 2003)'
_journal_page_first 2497
_journal_page_last 2509
_journal_paper_doi 10.1039/c6dt04781e
_journal_volume 46
_journal_year 2017
_chemical_formula_moiety '0.5(C4 H8 F12 Mn2 O16 S4), C6 H14 O3'
_chemical_formula_sum 'C8 H18 F6 Mn O11 S2'
_chemical_formula_weight 523.28
_space_group_crystal_system orthorhombic
_space_group_IT_number 62
_space_group_name_Hall '-P 2ac 2n'
_space_group_name_H-M_alt 'P n m a'
_symmetry_space_group_name_Hall '-P 2ac 2n'
_symmetry_space_group_name_H-M 'P n m a'
_atom_sites_solution_hydrogens mixed
_audit_creation_date 2016-07-07
_audit_creation_method
;
Olex2 1.2
(compiled 2016.02.19 svn.r3266 for OlexSys, GUI svn.r5155)
;
_audit_update_record
;
2016-10-26 deposited with the CCDC.
2017-01-24 downloaded from the CCDC.
;
_cell_angle_alpha 90
_cell_angle_beta 90
_cell_angle_gamma 90
_cell_formula_units_Z 4
_cell_length_a 9.6566(3)
_cell_length_b 20.1455(9)
_cell_length_c 10.0161(4)
_cell_measurement_reflns_used 4280
_cell_measurement_temperature 100.0(3)
_cell_measurement_theta_max 28.9610
_cell_measurement_theta_min 3.5580
_cell_volume 1948.50(13)
_computing_cell_refinement
;
CrysAlisPro, Agilent Technologies,
Version 1.171.36.28 (release 01-02-2013 CrysAlis171 .NET)
(compiled Feb  1 2013,16:14:44)
;
_computing_data_collection
;
CrysAlisPro, Agilent Technologies,
Version 1.171.36.28 (release 01-02-2013 CrysAlis171 .NET)
(compiled Feb  1 2013,16:14:44)
;
_computing_data_reduction
;
CrysAlisPro, Agilent Technologies,
Version 1.171.36.28 (release 01-02-2013 CrysAlis171 .NET)
(compiled Feb  1 2013,16:14:44)
;
_computing_molecular_graphics 'Olex2 (Dolomanov et al., 2009)'
_computing_publication_material 'Olex2 (Dolomanov et al., 2009)'
_computing_structure_refinement 'ShelXL (Sheldrick, 2015)'
_computing_structure_solution 'ShelXS (Sheldrick, 2008)'
_diffrn_ambient_temperature 100.0(3)
_diffrn_detector_area_resol_mean 15.9631
_diffrn_measured_fraction_theta_full 0.997
_diffrn_measured_fraction_theta_max 0.998
_diffrn_measurement_details
;
#__ type_ start__ end____ width___ exp.time_
  1 omega  -19.00    8.00   0.7500  115.0000
omega____ theta____ kappa____ phi______ frames
    -       18.8701  -57.0000   90.0000 36

#__ type_ start__ end____ width___ exp.time_
  2 omega  -49.00   41.00   0.7500  115.0000
omega____ theta____ kappa____ phi______ frames
    -       18.8701  -77.0000  -90.0000 120

#__ type_ start__ end____ width___ exp.time_
  3 omega  -11.00   82.75   0.7500  115.0000
omega____ theta____ kappa____ phi______ frames
    -       18.8701   77.0000   30.0000 125
;
_diffrn_measurement_device_type 'SuperNova, Single source at offset, Eos'
_diffrn_measurement_method '\w scans'
_diffrn_orient_matrix_UB_11 0.0029912000
_diffrn_orient_matrix_UB_12 0.0341081000
_diffrn_orient_matrix_UB_13 0.0171952000
_diffrn_orient_matrix_UB_21 0.0449160000
_diffrn_orient_matrix_UB_22 0.0058565000
_diffrn_orient_matrix_UB_23 -0.0546963000
_diffrn_orient_matrix_UB_31 -0.0581391000
_diffrn_orient_matrix_UB_32 0.0063689000
_diffrn_orient_matrix_UB_33 -0.0415074000
_diffrn_radiation_monochromator mirror
_diffrn_radiation_type MoK\a
_diffrn_radiation_wavelength 0.71073
_diffrn_reflns_av_R_equivalents 0.0253
_diffrn_reflns_av_unetI/netI 0.0264
_diffrn_reflns_Laue_measured_fraction_full 0.997
_diffrn_reflns_Laue_measured_fraction_max 0.998
_diffrn_reflns_limit_h_max 11
_diffrn_reflns_limit_h_min -12
_diffrn_reflns_limit_k_max 15
_diffrn_reflns_limit_k_min -25
_diffrn_reflns_limit_l_max 12
_diffrn_reflns_limit_l_min -12
_diffrn_reflns_number 7558
_diffrn_reflns_point_group_measured_fraction_full 0.997
_diffrn_reflns_point_group_measured_fraction_max 0.998
_diffrn_reflns_theta_full 25.242
_diffrn_reflns_theta_max 26.372
_diffrn_reflns_theta_min 2.930
_diffrn_source 'SuperNova (Mo) X-ray Source'
_exptl_absorpt_coefficient_mu 0.996
_exptl_absorpt_correction_T_max 1.00000
_exptl_absorpt_correction_T_min 0.85470
_exptl_absorpt_correction_type multi-scan
_exptl_absorpt_process_details
;
CrysAlisPro, Agilent Technologies,
Version 1.171.36.28 (release 01-02-2013 CrysAlis171 .NET)
(compiled Feb  1 2013,16:14:44)
Empirical absorption correction using spherical harmonics,
 implemented in SCALE3 ABSPACK scaling algorithm.
;
_exptl_crystal_colour 'clear colourless'
_exptl_crystal_colour_lustre clear
_exptl_crystal_colour_primary colourless
_exptl_crystal_density_diffrn 1.784
_exptl_crystal_F_000 1060
_exptl_crystal_size_max 0.15
_exptl_crystal_size_mid 0.06
_exptl_crystal_size_min 0.06
_refine_diff_density_max 1.242
_refine_diff_density_min -0.422
_refine_diff_density_rms 0.075
_refine_ls_extinction_method none
_refine_ls_goodness_of_fit_ref 1.093
_refine_ls_hydrogen_treatment mixed
_refine_ls_matrix_type full
_refine_ls_number_parameters 146
_refine_ls_number_reflns 2045
_refine_ls_number_restraints 4
_refine_ls_restrained_S_all 1.092
_refine_ls_R_factor_all 0.0411
_refine_ls_R_factor_gt 0.0359
_refine_ls_shift/su_max 0.000
_refine_ls_shift/su_mean 0.000
_refine_ls_structure_factor_coef Fsqd
_refine_ls_weighting_details 'w=1/[\s^2^(Fo^2^)+(0.0416P)^2^+2.6258P] where P=(Fo^2^+2Fc^2^)/3'
_refine_ls_weighting_scheme calc
_refine_ls_wR_factor_gt 0.0892
_refine_ls_wR_factor_ref 0.0923
_reflns_Friedel_coverage 0.000
_reflns_number_gt 1844
_reflns_number_total 2045
_reflns_threshold_expression 'I > 2\s(I)'
_cod_data_source_file c6dt04781e2.cif
_cod_data_source_block kb2042
_cod_depositor_comments 'Adding full bibliography for 7041822--7041828.cif.'
_cod_original_cell_volume 1948.51(12)
_cod_database_code 7041827
_chemical_oxdiff_formula 'Mn C18 H38 O6 C2 F6 S2 O6'
_shelx_space_group_comment
;
The symmetry employed for this shelxl refinement is uniquely defined
by the following loop, which should always be used as a source of
symmetry information in preference to the above space-group names.
They are only intended as comments.
;
_reflns_odcompleteness_completeness 99.74
_reflns_odcompleteness_iscentric 1
_reflns_odcompleteness_theta 26.32
_olex2_refinement_description
;
1. Fixed Uiso
 At 1.2 times of:
  All C(H,H) groups
 At 1.5 times of:
  All C(H,H,H) groups, All O(H,H) groups
2. Restrained distances
 O2-H2A = O2-H2B = O3-H3A = O3-H3B
 0.84 with sigma of 0.02
3. Others
 Fixed Sof: H3A(0.5) H3B(0.5)
4.a Secondary CH2 refined with riding coordinates:
 C13(H13A,H13B), C14(H14A,H14B)
4.b Idealised Me refined as rotating group:
 C16(H16A,H16B,H16C)
;
_shelx_shelxl_version_number 2014/7
_olex2_date_sample_data_collection 2014-01-09
_olex2_submission_special_instructions 'No special instructions were received'

loop_
_space_group_symop_operation_xyz
'x, y, z'
'-x+1/2, -y, z+1/2'
'x+1/2, -y+1/2, -z+1/2'
'-x, y+1/2, -z'
'-x, -y, -z'
'x-1/2, y, -z-1/2'
'-x-1/2, y-1/2, z-1/2'
'x, -y-1/2, z'

loop_
_atom_site_label
_atom_site_type_symbol
_atom_site_fract_x
_atom_site_fract_y
_atom_site_fract_z
_atom_site_U_iso_or_equiv
_atom_site_adp_type
_atom_site_occupancy
_atom_site_site_symmetry_order
_atom_site_calc_flag
_atom_site_refinement_flags_posn
_atom_site_refinement_flags_adp
_atom_site_refinement_flags_occupancy
Mn1 Mn 0.09547(5) 0.2500 0.30768(5) 0.01126(15) Uani 1 2 d S T P
O2 O 0.1958(2) 0.2500 0.1212(2) 0.0212(6) Uani 1 2 d DS T P
H2A H 0.280(2) 0.2500 0.111(5) 0.040(14) Uiso 1 2 d DS T P
H2B H 0.166(5) 0.2500 0.042(2) 0.039(13) Uiso 1 2 d DS T P
O3 O -0.0222(2) 0.2500 0.4862(2) 0.0147(5) Uani 1 2 d DS T P
H3A H -0.050(10) 0.286(3) 0.519(7) 0.022 Uiso 0.5 1 d DR . .
H3B H -0.035(10) 0.218(3) 0.540(6) 0.022 Uiso 0.5 1 d DR . .
O4 O 0.23136(17) 0.32719(8) 0.38778(17) 0.0195(4) Uani 1 1 d . . .
O5 O 0.44409(17) 0.32616(8) 0.25860(17) 0.0190(4) Uani 1 1 d . . .
O6 O 0.4541(2) 0.33592(11) 0.50153(19) 0.0341(5) Uani 1 1 d . . .
S7 S 0.37681(6) 0.34618(3) 0.38203(6) 0.01642(17) Uani 1 1 d . . .
C8 C 0.3650(3) 0.43631(14) 0.3643(3) 0.0311(7) Uani 1 1 d . . .
F9 F 0.30629(19) 0.46267(8) 0.47306(19) 0.0422(5) Uani 1 1 d . . .
F10 F 0.2897(2) 0.45287(9) 0.2584(2) 0.0454(5) Uani 1 1 d . . .
F11 F 0.4907(2) 0.46255(9) 0.3506(2) 0.0519(6) Uani 1 1 d . . .
O12 O 0.7287(2) 0.2500 0.6530(2) 0.0155(5) Uani 1 2 d S T P
C13 C 0.7112(3) 0.30919(13) 0.7305(3) 0.0247(6) Uani 1 1 d . . .
H13A H 0.7663 0.3061 0.8136 0.030 Uiso 1 1 calc R . .
H13B H 0.6125 0.3145 0.7552 0.030 Uiso 1 1 calc R . .
C14 C 0.7578(3) 0.36747(13) 0.6502(3) 0.0235(6) Uani 1 1 d . . .
H14A H 0.7043 0.3699 0.5660 0.028 Uiso 1 1 calc R . .
H14B H 0.7417 0.4089 0.7009 0.028 Uiso 1 1 calc R . .
O15 O 0.90238(17) 0.36058(9) 0.62098(17) 0.0183(4) Uani 1 1 d . . .
C16 C 0.9590(3) 0.41888(13) 0.5610(3) 0.0274(6) Uani 1 1 d . . .
H16A H 0.9506 0.4563 0.6231 0.041 Uiso 1 1 calc GR . .
H16B H 0.9083 0.4290 0.4787 0.041 Uiso 1 1 calc GR . .
H16C H 1.0569 0.4114 0.5400 0.041 Uiso 1 1 calc GR . .

loop_
_atom_site_aniso_label
_atom_site_aniso_U_11
_atom_site_aniso_U_22
_atom_site_aniso_U_33
_atom_site_aniso_U_23
_atom_site_aniso_U_13
_atom_site_aniso_U_12
Mn1 0.0066(2) 0.0158(3) 0.0114(2) 0.000 0.00050(18) 0.000
O2 0.0075(11) 0.0446(16) 0.0115(12) 0.000 0.0012(9) 0.000
O3 0.0152(12) 0.0135(11) 0.0155(12) 0.000 0.0055(9) 0.000
O4 0.0107(8) 0.0201(9) 0.0278(10) -0.0070(8) 0.0028(7) -0.0038(7)
O5 0.0139(8) 0.0238(9) 0.0192(8) -0.0048(7) 0.0012(7) 0.0045(7)
O6 0.0192(9) 0.0624(14) 0.0207(9) 0.0018(10) -0.0021(8) 0.0041(9)
S7 0.0103(3) 0.0206(3) 0.0183(3) -0.0028(2) 0.0002(2) -0.0002(2)
C8 0.0263(14) 0.0227(14) 0.0444(17) -0.0110(13) 0.0148(13) -0.0066(11)
F9 0.0381(10) 0.0320(9) 0.0565(12) -0.0255(9) 0.0188(9) -0.0062(8)
F10 0.0515(12) 0.0343(10) 0.0505(11) 0.0117(9) 0.0046(9) 0.0165(9)
F11 0.0382(11) 0.0325(10) 0.0849(15) -0.0165(10) 0.0267(10) -0.0221(8)
O12 0.0146(11) 0.0190(12) 0.0129(11) 0.000 0.0018(9) 0.000
C13 0.0209(13) 0.0305(14) 0.0229(13) -0.0090(12) 0.0079(10) -0.0018(11)
C14 0.0143(12) 0.0229(13) 0.0334(15) -0.0081(12) 0.0055(11) 0.0035(10)
O15 0.0134(8) 0.0185(9) 0.0230(9) -0.0015(7) 0.0029(7) 0.0016(7)
C16 0.0256(14) 0.0199(13) 0.0368(16) -0.0007(12) 0.0055(12) -0.0014(11)

loop_
_atom_type_symbol
_atom_type_description
_atom_type_scat_dispersion_real
_atom_type_scat_dispersion_imag
_atom_type_scat_source
C C 0.0033 0.0016 'International Tables Vol C Tables 4.2.6.8 and 6.1.1.4'
H H 0.0000 0.0000 'International Tables Vol C Tables 4.2.6.8 and 6.1.1.4'
F F 0.0171 0.0103 'International Tables Vol C Tables 4.2.6.8 and 6.1.1.4'
Mn Mn 0.3368 0.7283 'International Tables Vol C Tables 4.2.6.8 and 6.1.1.4'
O O 0.0106 0.0060 'International Tables Vol C Tables 4.2.6.8 and 6.1.1.4'
S S 0.1246 0.1234 'International Tables Vol C Tables 4.2.6.8 and 6.1.1.4'

loop_
_geom_angle_atom_site_label_1
_geom_angle_atom_site_label_2
_geom_angle_atom_site_label_3
_geom_angle
_geom_angle_site_symmetry_1
_geom_angle_site_symmetry_3
O2 Mn1 O3 174.97(9) . .
O2 Mn1 O4 92.83(7) . .
O2 Mn1 O4 92.83(7) . 8_565
O2 Mn1 O5 92.16(7) . 6_556
O2 Mn1 O5 92.16(7) . 3_455
O3 Mn1 O4 90.71(6) . 8_565
O3 Mn1 O4 90.71(6) . .
O3 Mn1 O5 84.21(7) . 6_556
O3 Mn1 O5 84.21(7) . 3_455
O4 Mn1 O4 90.63(9) 8_565 .
O4 Mn1 O5 90.77(6) . 6_556
O4 Mn1 O5 174.75(7) . 3_455
O4 Mn1 O5 90.77(6) 8_565 3_455
O4 Mn1 O5 174.75(7) 8_565 6_556
O5 Mn1 O5 87.40(9) 3_455 6_556
Mn1 O2 H2A 125(3) . .
Mn1 O2 H2B 133(3) . .
H2A O2 H2B 103(4) . .
Mn1 O3 H3A 120(7) . .
Mn1 O3 H3B 128(7) . .
H3A O3 H3B 111(4) . .
S7 O4 Mn1 138.65(10) . .
S7 O5 Mn1 137.74(11) . 6_656
O4 S7 C8 101.81(12) . .
O5 S7 O4 113.06(10) . .
O5 S7 C8 102.76(12) . .
O6 S7 O4 115.68(12) . .
O6 S7 O5 116.10(11) . .
O6 S7 C8 104.97(14) . .
F9 C8 S7 110.0(2) . .
F10 C8 S7 111.2(2) . .
F10 C8 F9 108.5(2) . .
F10 C8 F11 108.5(3) . .
F11 C8 S7 110.4(2) . .
F11 C8 F9 108.2(2) . .
C13 O12 C13 112.7(3) . 8_565
O12 C13 H13A 109.9 . .
O12 C13 H13B 109.9 . .
O12 C13 C14 109.1(2) . .
H13A C13 H13B 108.3 . .
C14 C13 H13A 109.9 . .
C14 C13 H13B 109.9 . .
C13 C14 H14A 109.9 . .
C13 C14 H14B 109.9 . .
H14A C14 H14B 108.3 . .
O15 C14 C13 109.1(2) . .
O15 C14 H14A 109.9 . .
O15 C14 H14B 109.9 . .
C16 O15 C14 112.29(19) . .
O15 C16 H16A 109.5 . .
O15 C16 H16B 109.5 . .
O15 C16 H16C 109.5 . .
H16A C16 H16B 109.5 . .
H16A C16 H16C 109.5 . .
H16B C16 H16C 109.5 . .

loop_
_geom_bond_atom_site_label_1
_geom_bond_atom_site_label_2
_geom_bond_distance
_geom_bond_site_symmetry_2
Mn1 O2 2.104(2) .
Mn1 O3 2.119(2) .
Mn1 O4 2.1872(16) .
Mn1 O4 2.1871(16) 8_565
Mn1 O5 2.2207(17) 3_455
Mn1 O5 2.2207(16) 6_556
O2 H2A 0.825(19) .
O2 H2B 0.840(19) .
O3 H3A 0.85(2) .
O3 H3B 0.84(2) .
O4 S7 1.4569(17) .
O5 Mn1 2.2208(16) 6_656
O5 S7 1.4536(18) .
O6 S7 1.426(2) .
S7 C8 1.828(3) .
C8 F9 1.338(3) .
C8 F10 1.328(4) .
C8 F11 1.331(3) .
O12 C13 1.433(3) 8_565
O12 C13 1.433(3) .
C13 H13A 0.9900 .
C13 H13B 0.9900 .
C13 C14 1.493(4) .
C14 H14A 0.9900 .
C14 H14B 0.9900 .
C14 O15 1.433(3) .
O15 C16 1.428(3) .
C16 H16A 0.9800 .
C16 H16B 0.9800 .
C16 H16C 0.9800 .

loop_
_geom_torsion_atom_site_label_1
_geom_torsion_atom_site_label_2
_geom_torsion_atom_site_label_3
_geom_torsion_atom_site_label_4
_geom_torsion
_geom_torsion_site_symmetry_1
Mn1 O4 S7 O5 28.3(2) .
Mn1 O4 S7 O6 -108.97(18) .
Mn1 O4 S7 C8 137.86(17) .
Mn1 O5 S7 O4 -106.44(16) 6_656
Mn1 O5 S7 O6 30.7(2) 6_656
Mn1 O5 S7 C8 144.62(16) 6_656
O4 S7 C8 F9 63.8(2) .
O4 S7 C8 F10 -56.5(2) .
O4 S7 C8 F11 -176.9(2) .
O5 S7 C8 F9 -179.00(19) .
O5 S7 C8 F10 60.8(2) .
O5 S7 C8 F11 -59.7(2) .
O6 S7 C8 F9 -57.2(2) .
O6 S7 C8 F10 -177.41(18) .
O6 S7 C8 F11 62.2(2) .
O12 C13 C14 O15 -62.4(3) .
C13 O12 C13 C14 169.01(16) 8_565
C13 C14 O15 C16 -171.6(2) .
